data_7130006
loop_
_publ_author_name
'Li, Yi-Rong'
'Zhang, Yun-Fang'
'Tang, Yuan-Yuan'
'Zhang, Han-Yue'

_publ_section_title
;
 [(Histamine)(18-crown-6)<sub>2</sub>][BF<sub>4</sub>]<sub>2</sub> is a
 high-temperature piezoelectric.
;
_journal_issue 33
_journal_name_full 'Chemical communications (Cambridge, England)'
_journal_page_first 5148
_journal_page_last 5151
_journal_paper_doi 10.1039/d2cc00818a
_journal_volume 58
_journal_year 2022
_chemical_formula_moiety '2(B F4), 2(C12 H24 O6), C5 H11 N3'
_chemical_formula_sum 'C29 H59 B2 F8 N3 O12'
_chemical_formula_weight 815.41
_space_group_crystal_system monoclinic
_space_group_IT_number 7
_space_group_name_Hall 'P -2yac'
_space_group_name_H-M_alt 'P 1 n 1'
_atom_sites_solution_hydrogens geom
_audit_creation_date 2021-12-27
_audit_creation_method
;
Olex2 1.3
(compiled 2020.11.12 svn.r5f609507 for OlexSys, GUI svn.r6408)
;
_audit_update_record
;
2021-12-27 deposited with the CCDC.	2022-03-28 downloaded from the CCDC.
;
_cell_angle_alpha 90
_cell_angle_beta 97.3886(17)
_cell_angle_gamma 90
_cell_formula_units_Z 2
_cell_length_a 12.9702(2)
_cell_length_b 8.55111(17)
_cell_length_c 19.0278(4)
_cell_measurement_reflns_used 6977
_cell_measurement_temperature 293(2)
_cell_measurement_theta_max 73.7520
_cell_measurement_theta_min 3.8790
_cell_volume 2092.84(7)
_computing_cell_refinement 'CrysAlisPro 1.171.41.108a (Rigaku OD, 2021)'
_computing_data_collection 'CrysAlisPro 1.171.41.108a (Rigaku OD, 2021)'
_computing_data_reduction 'CrysAlisPro 1.171.41.108a (Rigaku OD, 2021)'
_computing_molecular_graphics 'Olex2 1.3 (Dolomanov et al., 2009)'
_computing_publication_material 'Olex2 1.3 (Dolomanov et al., 2009)'
_computing_structure_refinement 'SHELXL 2018/3 (Sheldrick, 2015)'
_computing_structure_solution 'SHELXT 2014/5 (Sheldrick, 2014)'
_diffrn_ambient_temperature 293(2)
_diffrn_detector_area_resol_mean 10.0000
_diffrn_detector_type HyPix
_diffrn_measured_fraction_theta_full 0.998
_diffrn_measured_fraction_theta_max 0.961
_diffrn_measurement_details
;
List of Runs (angles in degrees, time in seconds):

  # Type    Start    End  Width  t~exp~   \w     \q     \k     \f   Frames
#--------------------------------------------------------------------------
  1  \w     64.00 103.00   0.50    0.41    --  107.00 -77.00-150.00   78
  2  \w     35.00  70.00   0.50    0.41    --  107.00 -61.00   0.00   70
  3  \w     41.00  71.00   0.50    0.41    --  107.00 -61.00 -90.00   60
  4  \w     44.00  71.00   0.50    0.41    --  107.00 -61.00  60.00   54
  5  \w     38.00  64.00   0.50    0.41    --  107.00 -61.00 150.00   52
  6  \w     90.00 177.00   0.50    0.41    --  107.00  95.00 114.00  174
  7  \w     91.00 170.00   0.50    0.41    --  107.00 125.00-120.00  158
  8  \w     40.00  66.00   0.50    0.41    --  107.00 -61.00-180.00   52
  9  \w     41.00  97.00   0.50    0.41    --  107.00-125.00 -90.00  112
 10  \w     66.00  99.00   0.50    0.41    --  107.00 -95.00   5.00   66
 11  \w     38.00  95.00   0.50    0.41    --  107.00 -94.00  60.00  114
 12  \w    -26.00  71.00   0.50    0.10    --   45.15 -95.00   5.00  194
 13  \w    -29.00  28.00   0.50    0.10    --  -45.15  95.00 114.00  114
 14  \w    -76.00 -41.00   0.50    0.10    --  -45.15  95.00 114.00   70
 15  \w   -105.00 -28.00   0.50    0.41    -- -102.00 125.00 150.00  154
 16  \w    -97.00 -71.00   0.50    0.41    -- -102.00  95.00 114.00   52
 17  \w    -66.00 -33.00   0.50    0.41    -- -102.00  61.00 -60.00   66
 18  \w    -66.00 -30.00   0.50    0.41    -- -102.00  61.00 -30.00   72
 19  \w    -22.00  32.00   0.50    0.10    --  -45.15  19.00-150.00  108
 20  \w    -23.00  18.00   0.50    0.10    --  -45.15  19.00  90.00   82
 21  \w    -16.00  20.00   0.50    0.10    --  -45.15  19.00 120.00   72
 22  \w   -158.00-116.00   0.50    0.41    -- -102.00 -95.00   5.00   84
;
_diffrn_measurement_device 'four-circle diffractometer'
_diffrn_measurement_device_type 'XtaLAB Synergy R, DW system, HyPix'
_diffrn_measurement_method '\w scans'
_diffrn_radiation_type MoK\a
_diffrn_radiation_wavelength 0.710
_diffrn_reflns_av_R_equivalents 0.0218
_diffrn_reflns_av_unetI/netI 0.0226
_diffrn_reflns_Laue_measured_fraction_full 0.998
_diffrn_reflns_Laue_measured_fraction_max 0.961
_diffrn_reflns_limit_h_max 16
_diffrn_reflns_limit_h_min -8
_diffrn_reflns_limit_k_max 8
_diffrn_reflns_limit_k_min -10
_diffrn_reflns_limit_l_max 23
_diffrn_reflns_limit_l_min -23
_diffrn_reflns_number 13258
_diffrn_reflns_point_group_measured_fraction_full 0.574
_diffrn_reflns_point_group_measured_fraction_max 0.549
_diffrn_reflns_theta_full 25.214
_diffrn_reflns_theta_max 26.543
_diffrn_reflns_theta_min 1.796
_exptl_absorpt_coefficient_mu 0.119
_exptl_absorpt_correction_T_max 1.00000
_exptl_absorpt_correction_T_min 0.80469
_exptl_absorpt_correction_type multi-scan
_exptl_absorpt_process_details
;
CrysAlisPro 1.171.41.108a (Rigaku Oxford Diffraction, 2021)
Empirical absorption correction using spherical harmonics,
implemented in SCALE3 ABSPACK scaling algorithm.
;
_exptl_crystal_density_diffrn 1.294
_exptl_crystal_description block
_exptl_crystal_F_000 864
_exptl_crystal_size_max 0.12
_exptl_crystal_size_mid 0.11
_exptl_crystal_size_min 0.1
_refine_diff_density_max 0.574
_refine_diff_density_min -0.326
_refine_diff_density_rms 0.066
_refine_ls_abs_structure_details
;
 Flack x determined using 440 quotients [(I+)-(I-)]/[(I+)+(I-)]
 (Parsons, Flack and Wagner, Acta Cryst. B69 (2013) 249-259).
;
_refine_ls_abs_structure_Flack -2.5(10)
_refine_ls_extinction_method none
_refine_ls_goodness_of_fit_ref 1.290
_refine_ls_hydrogen_treatment constr
_refine_ls_matrix_type full
_refine_ls_number_parameters 508
_refine_ls_number_reflns 4808
_refine_ls_number_restraints 4
_refine_ls_restrained_S_all 1.291
_refine_ls_R_factor_all 0.1026
_refine_ls_R_factor_gt 0.0958
_refine_ls_shift/su_max 0.001
_refine_ls_shift/su_mean 0.000
_refine_ls_structure_factor_coef Fsqd
_refine_ls_weighting_details 'w=1/[\s^2^(Fo^2^)+(0.2300P)^2^+0.0100P] where P=(Fo^2^+2Fc^2^)/3'
_refine_ls_weighting_scheme calc
_refine_ls_wR_factor_gt 0.3067
_refine_ls_wR_factor_ref 0.3255
_reflns_Friedel_coverage 0.141
_reflns_Friedel_fraction_full 0.149
_reflns_Friedel_fraction_max 0.136
_reflns_number_gt 4030
_reflns_number_total 4808
_reflns_threshold_expression 'I > 2\s(I)'
_cod_data_source_file d2cc00818a2.cif
_cod_data_source_block lyr-211017_auto
_cod_database_code 7130006
_shelx_shelxl_version_number 2018/3
_shelx_space_group_comment
;
The symmetry employed for this shelxl refinement is uniquely defined
by the following loop, which should always be used as a source of
symmetry information in preference to the above space-group names.
They are only intended as comments.
;
_shelx_estimated_absorpt_t_max 0.988
_shelx_estimated_absorpt_t_min 0.986
_olex2_refinement_description
;
1. Fixed Uiso
 At 1.2 times of:
  All C(H) groups, All C(H,H) groups, All N(H) groups, All N(H,H,H) groups
2. Rigid bond restraints
 F3, B1
 with sigma for 1-2 distances of 0.01 and sigma for 1-3 distances of 0.02
 C21, C22
 with sigma for 1-2 distances of 0.01 and sigma for 1-3 distances of 0.01
3. Others
 Sof(F4A)=1-FVAR(1)
 Sof(F4)=FVAR(1)
 Sof(F2A)=1-FVAR(2)
 Sof(F2)=FVAR(2)
4.a Secondary CH2 refined with riding coordinates:
 C2(H2A,H2B), C3(H3A,H3B), C5(H5A,H5B), C6(H6A,H6B), C8(H8A,H8B), C9(H9A,H9B),
 C11(H11A,H11B), C12(H12A,H12B), C14(H14A,H14B), C15(H15A,H15B), C17(H17A,H17B),
  C18(H18A,H18B), C19(H19A,H19B), C21(H21A,H21B), C22(H22A,H22B), C24(H24A,
 H24B), C25(H25A,H25B), C27(H27A,H27B), C28(H28A,H28B), C30(H30A,H30B),
 C31(H31A,H31B), C33(H33A,H33B), C34(H34A,H34B), C36(H36A,H36B), C47(H47A,H47B),
  C48(H48A,H48B)
4.b Aromatic/amide H refined with riding coordinates:
 C43(H43), C45(H45), N44(H44), N46(H46)
4.c Idealised Me refined as rotating group:
 N49(H49A,H49B,H49C)
;
_olex2_submission_special_instructions 'No special instructions were received'
_oxdiff_exptl_absorpt_empirical_details
;
Empirical correction (ABSPACK) includes:
- Absorption correction using spherical harmonics
- Frame scaling
;

loop_
_space_group_symop_operation_xyz
'x, y, z'
'x+1/2, -y, z+1/2'

loop_
_atom_site_label
_atom_site_type_symbol
_atom_site_fract_x
_atom_site_fract_y
_atom_site_fract_z
_atom_site_U_iso_or_equiv
_atom_site_adp_type
_atom_site_occupancy
_atom_site_site_symmetry_order
_atom_site_calc_flag
_atom_site_refinement_flags_posn
_atom_site_refinement_flags_adp
_atom_site_refinement_flags_occupancy
_atom_site_disorder_assembly
_atom_site_disorder_group
F1 F 1.0902(12) -0.0734(18) 0.3808(7) 0.228(7) Uani 1 1 d . . . . .
F2 F 1.1966(9) 0.013(2) 0.2978(8) 0.150(8) Uani 0.56(3) 1 d . . P A 1
F3 F 1.0373(15) 0.025(3) 0.2954(13) 0.309(13) Uani 1 1 d . U . . .
F4 F 1.0714(10) -0.128(2) 0.2550(6) 0.137(7) Uani 0.55(3) 1 d . . P A 1
B1 B 1.1186(7) -0.0814(17) 0.3171(6) 0.112(3) Uani 1 1 d . U . . .
F5 F 0.4363(7) -0.437(3) 0.1233(8) 0.285(10) Uani 1 1 d . . . . .
F6 F 0.5565(13) -0.2655(9) 0.1063(7) 0.237(8) Uani 1 1 d . . . . .
F7 F 0.6020(6) -0.5042(10) 0.1364(4) 0.145(2) Uani 1 1 d . . . . .
F8 F 0.5160(5) -0.4528(6) 0.0306(3) 0.1132(15) Uani 1 1 d . . . . .
B38 B 0.5245(7) -0.4170(12) 0.0983(4) 0.093(2) Uani 1 1 d . . . . .
O1 O 0.8769(5) -0.7546(5) 0.0731(3) 0.0957(15) Uani 1 1 d . . . . .
O4 O 1.0683(5) -0.6571(5) 0.1544(2) 0.0943(15) Uani 1 1 d . . . . .
O7 O 1.1648(3) -0.3888(6) 0.1106(2) 0.0826(11) Uani 1 1 d . . . . .
O10 O 1.0470(3) -0.1631(4) 0.0285(2) 0.0723(9) Uani 1 1 d . . . . .
O13 O 0.8599(3) -0.2631(5) -0.0505(2) 0.0800(10) Uani 1 1 d . . . . .
O16 O 0.7598(3) -0.5261(6) -0.0035(3) 0.0901(13) Uani 1 1 d . . . . .
C2 C 0.9252(10) -0.8304(8) 0.1362(5) 0.113(3) Uani 1 1 d . . . . .
H2A H 0.905442 -0.939815 0.135501 0.136 Uiso 1 1 calc R U . . .
H2B H 0.901895 -0.782065 0.177505 0.136 Uiso 1 1 calc R U . . .
C3 C 1.0408(10) -0.8166(9) 0.1404(5) 0.117(3) Uani 1 1 d . . . . .
H3A H 1.074263 -0.882880 0.177996 0.140 Uiso 1 1 calc R U . . .
H3B H 1.063425 -0.849451 0.096046 0.140 Uiso 1 1 calc R U . . .
C5 C 1.1791(6) -0.6313(13) 0.1666(5) 0.108(3) Uani 1 1 d . . . . .
H5A H 1.210800 -0.673775 0.127192 0.130 Uiso 1 1 calc R U . . .
H5B H 1.208133 -0.686134 0.209223 0.130 Uiso 1 1 calc R U . . .
C6 C 1.2038(6) -0.4655(11) 0.1741(4) 0.099(2) Uani 1 1 d . . . . .
H6A H 1.172454 -0.421912 0.213403 0.119 Uiso 1 1 calc R U . . .
H6B H 1.278498 -0.451310 0.183692 0.119 Uiso 1 1 calc R U . . .
C8 C 1.1948(5) -0.2292(9) 0.1089(4) 0.0886(18) Uani 1 1 d . . . . .
H8A H 1.269920 -0.220876 0.117971 0.106 Uiso 1 1 calc R U . . .
H8B H 1.165444 -0.171552 0.145501 0.106 Uiso 1 1 calc R U . . .
C9 C 1.1573(5) -0.1625(7) 0.0387(4) 0.0801(15) Uani 1 1 d . . . . .
H9A H 1.182637 -0.056288 0.035805 0.096 Uiso 1 1 calc R U . . .
H9B H 1.183417 -0.223882 0.001930 0.096 Uiso 1 1 calc R U . . .
C11 C 1.0054(6) -0.0943(7) -0.0381(4) 0.0812(15) Uani 1 1 d . . . . .
H11A H 1.031048 -0.150282 -0.076619 0.097 Uiso 1 1 calc R U . . .
H11B H 1.027773 0.013735 -0.039675 0.097 Uiso 1 1 calc R U . . .
C12 C 0.8911(6) -0.1017(7) -0.0461(4) 0.0864(17) Uani 1 1 d . . . . .
H12A H 0.865465 -0.052308 -0.005864 0.104 Uiso 1 1 calc R U . . .
H12B H 0.862231 -0.046628 -0.088746 0.104 Uiso 1 1 calc R U . . .
C14 C 0.7475(6) -0.2803(11) -0.0594(5) 0.102(2) Uani 1 1 d . . . . .
H14A H 0.716996 -0.224040 -0.101190 0.123 Uiso 1 1 calc R U . . .
H14B H 0.719581 -0.237533 -0.018536 0.123 Uiso 1 1 calc R U . . .
C15 C 0.7216(5) -0.4508(13) -0.0669(5) 0.106(2) Uani 1 1 d . . . . .
H15A H 0.646935 -0.464620 -0.076627 0.127 Uiso 1 1 calc R U . . .
H15B H 0.753180 -0.495190 -0.105916 0.127 Uiso 1 1 calc R U . . .
C17 C 0.7282(6) -0.6898(10) -0.0009(7) 0.111(3) Uani 1 1 d . . . . .
H17A H 0.753030 -0.746721 -0.039477 0.133 Uiso 1 1 calc R U . . .
H17B H 0.652897 -0.696228 -0.006904 0.133 Uiso 1 1 calc R U . . .
C18 C 0.7698(10) -0.7617(10) 0.0665(8) 0.120(4) Uani 1 1 d . . . . .
H18A H 0.744676 -0.706335 0.105457 0.145 Uiso 1 1 calc R U . . .
H18B H 0.747253 -0.869736 0.067716 0.145 Uiso 1 1 calc R U . . .
O20 O 0.7524(6) 0.2514(6) 0.3620(4) 0.1059(18) Uani 1 1 d . . . . .
O23 O 0.5613(5) 0.1617(7) 0.2723(3) 0.1047(17) Uani 1 1 d . . . . .
O26 O 0.4598(3) -0.1009(6) 0.3117(3) 0.0897(13) Uani 1 1 d . . . . .
O29 O 0.5785(4) -0.3290(5) 0.3913(3) 0.0882(12) Uani 1 1 d . . . . .
O32 O 0.7650(4) -0.2342(6) 0.4851(3) 0.0909(13) Uani 1 1 d . . . . .
O35 O 0.8693(4) 0.0227(7) 0.4431(3) 0.1034(17) Uani 1 1 d . . . . .
C19 C 0.8598(10) 0.2541(10) 0.3706(8) 0.125(4) Uani 1 1 d . . . . .
H19A H 0.884218 0.361159 0.369133 0.150 Uiso 1 1 calc R U . . .
H19B H 0.885401 0.196540 0.332431 0.150 Uiso 1 1 calc R U . . .
C21 C 0.7013(13) 0.3247(11) 0.2958(6) 0.133(4) Uani 1 1 d . U . . .
H21A H 0.721211 0.434042 0.295506 0.160 Uiso 1 1 calc R U . . .
H21B H 0.726661 0.274585 0.255659 0.160 Uiso 1 1 calc R U . . .
C22 C 0.5906(11) 0.3148(9) 0.2872(5) 0.118(3) Uani 1 1 d . U . . .
H22A H 0.564529 0.348539 0.330338 0.142 Uiso 1 1 calc R U . . .
H22B H 0.561358 0.382476 0.248869 0.142 Uiso 1 1 calc R U . . .
C24 C 0.4502(9) 0.1459(13) 0.2575(4) 0.119(3) Uani 1 1 d . . . . .
H24A H 0.425011 0.202971 0.214701 0.143 Uiso 1 1 calc R U . . .
H24B H 0.417722 0.189437 0.296287 0.143 Uiso 1 1 calc R U . . .
C25 C 0.4215(7) -0.0278(14) 0.2481(5) 0.114(3) Uani 1 1 d . . . . .
H25A H 0.346666 -0.040342 0.238421 0.137 Uiso 1 1 calc R U . . .
H25B H 0.452895 -0.072476 0.209033 0.137 Uiso 1 1 calc R U . . .
C27 C 0.4341(6) -0.2663(11) 0.3132(6) 0.107(3) Uani 1 1 d . . . . .
H27A H 0.359337 -0.279244 0.303271 0.128 Uiso 1 1 calc R U . . .
H27B H 0.465716 -0.320675 0.276686 0.128 Uiso 1 1 calc R U . . .
C28 C 0.4701(7) -0.3332(10) 0.3807(6) 0.107(3) Uani 1 1 d . . . . .
H28A H 0.442587 -0.274663 0.417811 0.128 Uiso 1 1 calc R U . . .
H28B H 0.446190 -0.440399 0.382425 0.128 Uiso 1 1 calc R U . . .
C30 C 0.6208(9) -0.3984(8) 0.4589(4) 0.105(3) Uani 1 1 d . . . . .
H30A H 0.600559 -0.507540 0.459620 0.126 Uiso 1 1 calc R U . . .
H30B H 0.592176 -0.345244 0.497042 0.126 Uiso 1 1 calc R U . . .
C31 C 0.7351(8) -0.3865(8) 0.4701(5) 0.102(2) Uani 1 1 d . . . . .
H31A H 0.762743 -0.453637 0.509125 0.122 Uiso 1 1 calc R U . . .
H31B H 0.763148 -0.421250 0.427901 0.122 Uiso 1 1 calc R U . . .
C33 C 0.8770(7) -0.2156(13) 0.4998(6) 0.118(3) Uani 1 1 d . . . . .
H33A H 0.909809 -0.261654 0.461748 0.141 Uiso 1 1 calc R U . . .
H33B H 0.902426 -0.269912 0.543393 0.141 Uiso 1 1 calc R U . . .
C34 C 0.9046(6) -0.0512(13) 0.5067(6) 0.116(3) Uani 1 1 d . . . . .
H34A H 0.872781 -0.004406 0.545084 0.140 Uiso 1 1 calc R U . . .
H34B H 0.979448 -0.039933 0.517222 0.140 Uiso 1 1 calc R U . . .
C36 C 0.8995(6) 0.1820(13) 0.4398(8) 0.130(5) Uani 1 1 d . . . . .
H36A H 0.974789 0.188852 0.447081 0.156 Uiso 1 1 calc R U . . .
H36B H 0.873105 0.239813 0.477519 0.156 Uiso 1 1 calc R U . . .
C43 C 0.8515(6) -0.2139(13) 0.2947(6) 0.123(4) Uani 1 1 d . . . . .
H43 H 0.921596 -0.220807 0.312526 0.147 Uiso 1 1 calc R U . . .
C45 C 0.6936(5) -0.1388(8) 0.2850(3) 0.0838(16) Uani 1 1 d . . . . .
H45 H 0.631928 -0.092077 0.294108 0.101 Uiso 1 1 calc R U . . .
N49 N 0.9400(3) -0.4192(4) 0.0820(2) 0.0610(8) Uani 1 1 d . . . . .
H49A H 0.975633 -0.361512 0.054505 0.073 Uiso 1 1 calc R U . . .
H49B H 0.884653 -0.460106 0.055934 0.073 Uiso 1 1 calc R U . . .
H49C H 0.980371 -0.495853 0.101599 0.073 Uiso 1 1 calc R U . . .
C42 C 0.8101(7) -0.2828(13) 0.2366(5) 0.116(3) Uani 1 1 d . . . . .
N44 N 0.7825(5) -0.1330(7) 0.3253(3) 0.0900(15) Uani 1 1 d . . . . .
H44 H 0.794451 -0.084741 0.365218 0.108 Uiso 1 1 calc R U . . .
N46 N 0.7067(5) -0.2223(8) 0.2292(3) 0.0952(17) Uani 1 1 d . . . . .
H46 H 0.660126 -0.238293 0.193530 0.114 Uiso 1 1 calc R U . . .
C47 C 0.8503(11) -0.3945(11) 0.1884(7) 0.123(3) Uani 1 1 d . . . . .
H47A H 0.895862 -0.468208 0.215954 0.147 Uiso 1 1 calc R U . . .
H47B H 0.792711 -0.452917 0.163568 0.147 Uiso 1 1 calc R U . . .
C48 C 0.9061(8) -0.3206(11) 0.1379(5) 0.104(2) Uani 1 1 d . . . . .
H48A H 0.967254 -0.271557 0.163422 0.125 Uiso 1 1 calc R U . . .
H48B H 0.862773 -0.237687 0.115318 0.125 Uiso 1 1 calc R U . . .
F4A F 1.109(2) -0.229(3) 0.3056(17) 0.215(15) Uani 0.45(3) 1 d . . P A 2
F2A F 1.2208(9) -0.118(4) 0.3369(11) 0.179(12) Uani 0.44(3) 1 d . . P A 2

loop_
_atom_site_aniso_label
_atom_site_aniso_U_11
_atom_site_aniso_U_22
_atom_site_aniso_U_33
_atom_site_aniso_U_23
_atom_site_aniso_U_13
_atom_site_aniso_U_12
F1 0.257(13) 0.283(14) 0.161(8) 0.033(9) 0.087(9) 0.116(12)
F2 0.092(7) 0.221(18) 0.137(10) -0.021(10) 0.010(6) -0.057(9)
F3 0.249(16) 0.35(2) 0.35(3) 0.19(2) 0.132(17) 0.141(16)
F4 0.122(9) 0.208(15) 0.080(6) -0.028(7) 0.011(5) -0.031(8)
B1 0.074(4) 0.160(9) 0.096(5) -0.019(6) -0.007(4) -0.007(5)
F5 0.101(4) 0.55(3) 0.218(11) -0.131(16) 0.052(5) 0.024(9)
F6 0.338(17) 0.104(4) 0.221(11) -0.015(5) -0.147(12) -0.001(6)
F7 0.130(4) 0.174(6) 0.125(4) 0.049(4) -0.003(3) 0.032(4)
F8 0.142(4) 0.101(3) 0.091(3) -0.005(2) -0.008(2) 0.008(3)
B38 0.085(4) 0.113(5) 0.074(4) -0.010(4) -0.014(3) 0.009(4)
O1 0.115(4) 0.068(2) 0.111(4) -0.007(2) 0.041(3) -0.013(2)
O4 0.132(4) 0.071(2) 0.078(2) 0.0078(19) 0.006(2) 0.033(2)
O7 0.080(2) 0.087(2) 0.076(2) -0.0169(19) -0.0086(19) 0.0076(19)
O10 0.072(2) 0.071(2) 0.076(2) 0.0054(17) 0.0157(16) -0.0041(16)
O13 0.080(2) 0.079(2) 0.079(2) 0.0047(19) 0.0054(18) 0.0136(18)
O16 0.068(2) 0.093(3) 0.107(3) -0.024(2) 0.003(2) -0.0118(19)
C2 0.182(10) 0.064(3) 0.101(5) 0.013(3) 0.047(6) -0.010(4)
C3 0.180(10) 0.068(3) 0.101(5) 0.015(3) 0.012(5) 0.027(5)
C5 0.089(4) 0.136(7) 0.095(5) 0.025(5) -0.007(4) 0.038(4)
C6 0.092(4) 0.123(6) 0.076(3) -0.009(4) -0.012(3) 0.022(4)
C8 0.071(3) 0.091(4) 0.104(4) -0.034(4) 0.014(3) -0.008(3)
C9 0.070(3) 0.068(3) 0.104(4) -0.009(3) 0.018(3) -0.009(2)
C11 0.100(4) 0.067(3) 0.078(3) 0.011(2) 0.017(3) 0.001(3)
C12 0.115(5) 0.064(3) 0.080(3) 0.015(2) 0.011(3) 0.018(3)
C14 0.073(4) 0.121(6) 0.108(5) 0.006(4) -0.006(3) 0.020(4)
C15 0.062(3) 0.147(7) 0.104(5) -0.021(5) -0.006(3) -0.005(4)
C17 0.079(4) 0.088(4) 0.170(9) -0.052(6) 0.036(5) -0.027(3)
C18 0.133(7) 0.077(4) 0.164(9) -0.029(5) 0.068(7) -0.027(4)
O20 0.135(5) 0.080(3) 0.112(4) -0.008(3) 0.053(3) -0.030(3)
O23 0.135(5) 0.093(3) 0.087(3) 0.012(2) 0.016(3) 0.031(3)
O26 0.069(2) 0.106(3) 0.089(3) -0.034(2) -0.0108(19) 0.008(2)
O29 0.105(3) 0.072(2) 0.094(3) -0.003(2) 0.034(2) -0.016(2)
O32 0.100(3) 0.083(3) 0.087(3) -0.001(2) 0.002(2) 0.022(2)
O35 0.079(3) 0.114(4) 0.115(4) -0.050(3) 0.006(3) -0.010(3)
C19 0.140(8) 0.089(5) 0.165(10) -0.032(6) 0.092(8) -0.045(5)
C21 0.225(10) 0.080(4) 0.107(6) 0.008(4) 0.067(7) -0.041(6)
C22 0.201(9) 0.069(3) 0.088(4) 0.027(3) 0.035(6) 0.022(5)
C24 0.137(7) 0.141(7) 0.076(4) 0.008(4) -0.005(4) 0.071(6)
C25 0.092(4) 0.157(8) 0.086(4) -0.030(5) -0.020(4) 0.030(5)
C27 0.073(4) 0.108(5) 0.137(7) -0.056(5) 0.003(4) -0.017(3)
C28 0.099(5) 0.092(4) 0.136(7) -0.038(5) 0.043(5) -0.037(4)
C30 0.178(9) 0.068(3) 0.075(3) 0.011(3) 0.035(4) -0.017(4)
C31 0.132(6) 0.078(3) 0.101(5) 0.024(3) 0.034(4) 0.032(4)
C33 0.088(4) 0.140(7) 0.119(6) -0.006(5) -0.013(4) 0.050(5)
C34 0.070(3) 0.134(7) 0.138(7) -0.044(6) -0.016(4) 0.016(4)
C36 0.080(4) 0.119(6) 0.199(12) -0.089(8) 0.047(6) -0.044(4)
C43 0.074(4) 0.150(7) 0.149(8) -0.074(7) 0.038(4) -0.029(4)
C45 0.086(3) 0.093(4) 0.073(3) -0.028(3) 0.013(3) 0.010(3)
N49 0.071(2) 0.0541(16) 0.0602(18) -0.0046(14) 0.0152(15) 0.0023(15)
C42 0.099(5) 0.138(7) 0.120(6) -0.064(6) 0.046(5) -0.043(5)
N44 0.096(3) 0.095(3) 0.080(3) -0.039(3) 0.017(3) -0.022(3)
N46 0.094(3) 0.112(4) 0.082(3) -0.040(3) 0.021(3) -0.026(3)
C47 0.155(9) 0.088(4) 0.135(7) -0.022(5) 0.057(7) -0.011(5)
C48 0.113(5) 0.104(5) 0.105(5) -0.032(4) 0.051(4) -0.024(4)
F4A 0.27(3) 0.167(19) 0.20(3) -0.11(2) -0.02(2) 0.038(17)
F2A 0.062(6) 0.32(3) 0.157(15) 0.033(18) 0.006(7) 0.027(10)

loop_
_atom_type_symbol
_atom_type_description
_atom_type_scat_dispersion_real
_atom_type_scat_dispersion_imag
_atom_type_scat_source
C C 0.0033 0.0016 'International Tables Vol C Tables 4.2.6.8 and 6.1.1.4'
H H 0.0000 0.0000 'International Tables Vol C Tables 4.2.6.8 and 6.1.1.4'
B B 0.0013 0.0007 'International Tables Vol C Tables 4.2.6.8 and 6.1.1.4'
F F 0.0171 0.0103 'International Tables Vol C Tables 4.2.6.8 and 6.1.1.4'
N N 0.0061 0.0033 'International Tables Vol C Tables 4.2.6.8 and 6.1.1.4'
O O 0.0106 0.0060 'International Tables Vol C Tables 4.2.6.8 and 6.1.1.4'

loop_
_geom_angle_atom_site_label_1
_geom_angle_atom_site_label_2
_geom_angle_atom_site_label_3
_geom_angle
_geom_angle_site_symmetry_1
_geom_angle_site_symmetry_3
_geom_angle_publ_flag
F1 B1 F2 121.1(13) . . ?
F1 B1 F3 87.1(13) . . ?
F1 B1 F4 133.5(13) . . ?
F1 B1 F2A 97.7(13) . . ?
F2 B1 F3 95.2(15) . . ?
F4 B1 F2 102.2(11) . . ?
F4 B1 F3 72.0(15) . . ?
F4A B1 F1 100(2) . . ?
F4A B1 F3 122.0(19) . . ?
F4A B1 F2A 84(2) . . ?
F2A B1 F3 153(2) . . ?
F5 B38 F6 110.8(14) . . ?
F5 B38 F7 110.5(12) . . ?
F5 B38 F8 111.1(9) . . ?
F6 B38 F7 105.3(8) . . ?
F8 B38 F6 108.5(10) . . ?
F8 B38 F7 110.6(8) . . ?
C18 O1 C2 112.4(8) . . ?
C3 O4 C5 113.3(7) . . ?
C6 O7 C8 113.3(6) . . ?
C9 O10 C11 112.1(5) . . ?
C12 O13 C14 112.0(6) . . ?
C15 O16 C17 113.5(7) . . ?
O1 C2 H2A 109.7 . . ?
O1 C2 H2B 109.7 . . ?
O1 C2 C3 109.6(6) . . ?
H2A C2 H2B 108.2 . . ?
C3 C2 H2A 109.7 . . ?
C3 C2 H2B 109.7 . . ?
O4 C3 C2 108.0(7) . . ?
O4 C3 H3A 110.1 . . ?
O4 C3 H3B 110.1 . . ?
C2 C3 H3A 110.1 . . ?
C2 C3 H3B 110.1 . . ?
H3A C3 H3B 108.4 . . ?
O4 C5 H5A 109.3 . . ?
O4 C5 H5B 109.3 . . ?
O4 C5 C6 111.5(6) . . ?
H5A C5 H5B 108.0 . . ?
C6 C5 H5A 109.3 . . ?
C6 C5 H5B 109.3 . . ?
O7 C6 C5 108.5(6) . . ?
O7 C6 H6A 110.0 . . ?
O7 C6 H6B 110.0 . . ?
C5 C6 H6A 110.0 . . ?
C5 C6 H6B 110.0 . . ?
H6A C6 H6B 108.4 . . ?
O7 C8 H8A 109.8 . . ?
O7 C8 H8B 109.8 . . ?
O7 C8 C9 109.4(5) . . ?
H8A C8 H8B 108.2 . . ?
C9 C8 H8A 109.8 . . ?
C9 C8 H8B 109.8 . . ?
O10 C9 C8 109.4(5) . . ?
O10 C9 H9A 109.8 . . ?
O10 C9 H9B 109.8 . . ?
C8 C9 H9A 109.8 . . ?
C8 C9 H9B 109.8 . . ?
H9A C9 H9B 108.2 . . ?
O10 C11 H11A 109.8 . . ?
O10 C11 H11B 109.8 . . ?
O10 C11 C12 109.5(5) . . ?
H11A C11 H11B 108.2 . . ?
C12 C11 H11A 109.8 . . ?
C12 C11 H11B 109.8 . . ?
O13 C12 C11 108.6(5) . . ?
O13 C12 H12A 110.0 . . ?
O13 C12 H12B 110.0 . . ?
C11 C12 H12A 110.0 . . ?
C11 C12 H12B 110.0 . . ?
H12A C12 H12B 108.4 . . ?
O13 C14 H14A 110.0 . . ?
O13 C14 H14B 110.0 . . ?
O13 C14 C15 108.6(6) . . ?
H14A C14 H14B 108.4 . . ?
C15 C14 H14A 110.0 . . ?
C15 C14 H14B 110.0 . . ?
O16 C15 C14 108.3(6) . . ?
O16 C15 H15A 110.0 . . ?
O16 C15 H15B 110.0 . . ?
C14 C15 H15A 110.0 . . ?
C14 C15 H15B 110.0 . . ?
H15A C15 H15B 108.4 . . ?
O16 C17 H17A 109.4 . . ?
O16 C17 H17B 109.4 . . ?
O16 C17 C18 111.0(7) . . ?
H17A C17 H17B 108.0 . . ?
C18 C17 H17A 109.4 . . ?
C18 C17 H17B 109.4 . . ?
O1 C18 C17 108.3(8) . . ?
O1 C18 H18A 110.0 . . ?
O1 C18 H18B 110.0 . . ?
C17 C18 H18A 110.0 . . ?
C17 C18 H18B 110.0 . . ?
H18A C18 H18B 108.4 . . ?
C19 O20 C21 115.2(8) . . ?
C22 O23 C24 111.8(8) . . ?
C25 O26 C27 113.3(7) . . ?
C28 O29 C30 112.0(7) . . ?
C31 O32 C33 113.1(7) . . ?
C34 O35 C36 114.4(8) . . ?
O20 C19 H19A 109.9 . . ?
O20 C19 H19B 109.9 . . ?
O20 C19 C36 109.1(7) . . ?
H19A C19 H19B 108.3 . . ?
C36 C19 H19A 109.9 . . ?
C36 C19 H19B 109.9 . . ?
O20 C21 H21A 108.8 . . ?
O20 C21 H21B 108.8 . . ?
H21A C21 H21B 107.7 . . ?
C22 C21 O20 113.9(7) . . ?
C22 C21 H21A 108.8 . . ?
C22 C21 H21B 108.8 . . ?
O23 C22 C21 109.0(8) . . ?
O23 C22 H22A 109.9 . . ?
O23 C22 H22B 109.9 . . ?
C21 C22 H22A 109.9 . . ?
C21 C22 H22B 109.9 . . ?
H22A C22 H22B 108.3 . . ?
O23 C24 H24A 109.7 . . ?
O23 C24 H24B 109.7 . . ?
O23 C24 C25 109.6(6) . . ?
H24A C24 H24B 108.2 . . ?
C25 C24 H24A 109.7 . . ?
C25 C24 H24B 109.7 . . ?
O26 C25 C24 106.1(6) . . ?
O26 C25 H25A 110.5 . . ?
O26 C25 H25B 110.5 . . ?
C24 C25 H25A 110.5 . . ?
C24 C25 H25B 110.5 . . ?
H25A C25 H25B 108.7 . . ?
O26 C27 H27A 109.5 . . ?
O26 C27 H27B 109.5 . . ?
H27A C27 H27B 108.0 . . ?
C28 C27 O26 110.9(6) . . ?
C28 C27 H27A 109.5 . . ?
C28 C27 H27B 109.5 . . ?
O29 C28 C27 109.1(7) . . ?
O29 C28 H28A 109.9 . . ?
O29 C28 H28B 109.9 . . ?
C27 C28 H28A 109.9 . . ?
C27 C28 H28B 109.9 . . ?
H28A C28 H28B 108.3 . . ?
O29 C30 H30A 109.5 . . ?
O29 C30 H30B 109.5 . . ?
O29 C30 C31 110.9(6) . . ?
H30A C30 H30B 108.0 . . ?
C31 C30 H30A 109.5 . . ?
C31 C30 H30B 109.5 . . ?
O32 C31 C30 110.3(6) . . ?
O32 C31 H31A 109.6 . . ?
O32 C31 H31B 109.6 . . ?
C30 C31 H31A 109.6 . . ?
C30 C31 H31B 109.6 . . ?
H31A C31 H31B 108.1 . . ?
O32 C33 H33A 109.5 . . ?
O32 C33 H33B 109.5 . . ?
O32 C33 C34 110.7(6) . . ?
H33A C33 H33B 108.1 . . ?
C34 C33 H33A 109.5 . . ?
C34 C33 H33B 109.5 . . ?
O35 C34 C33 108.2(7) . . ?
O35 C34 H34A 110.1 . . ?
O35 C34 H34B 110.1 . . ?
C33 C34 H34A 110.1 . . ?
C33 C34 H34B 110.1 . . ?
H34A C34 H34B 108.4 . . ?
O35 C36 C19 111.8(7) . . ?
O35 C36 H36A 109.3 . . ?
O35 C36 H36B 109.3 . . ?
C19 C36 H36A 109.3 . . ?
C19 C36 H36B 109.3 . . ?
H36A C36 H36B 107.9 . . ?
C42 C43 H43 123.8 . . ?
C42 C43 N44 112.4(9) . . ?
N44 C43 H43 123.8 . . ?
N44 C45 H45 126.2 . . ?
N44 C45 N46 107.5(6) . . ?
N46 C45 H45 126.2 . . ?
H49A N49 H49B 109.5 . . ?
H49A N49 H49C 109.5 . . ?
H49B N49 H49C 109.5 . . ?
C48 N49 H49A 109.5 . . ?
C48 N49 H49B 109.5 . . ?
C48 N49 H49C 109.5 . . ?
C43 C42 N46 101.5(7) . . ?
C43 C42 C47 133.1(11) . . ?
N46 C42 C47 125.5(9) . . ?
C43 N44 H44 125.7 . . ?
C45 N44 C43 108.5(6) . . ?
C45 N44 H44 125.7 . . ?
C45 N46 C42 109.7(6) . . ?
C45 N46 H46 125.1 . . ?
C42 N46 H46 125.1 . . ?
C42 C47 H47A 109.1 . . ?
C42 C47 H47B 109.1 . . ?
H47A C47 H47B 107.8 . . ?
C48 C47 C42 112.7(8) . . ?
C48 C47 H47A 109.1 . . ?
C48 C47 H47B 109.1 . . ?
N49 C48 H48A 108.0 . . ?
N49 C48 H48B 108.0 . . ?
C47 C48 N49 117.4(7) . . ?
C47 C48 H48A 108.0 . . ?
C47 C48 H48B 108.0 . . ?
H48A C48 H48B 107.2 . . ?

loop_
_geom_bond_atom_site_label_1
_geom_bond_atom_site_label_2
_geom_bond_distance
_geom_bond_site_symmetry_2
_geom_bond_publ_flag
F1 B1 1.314(16) . ?
F2 B1 1.381(18) . ?
F3 B1 1.411(19) . ?
F4 B1 1.321(14) . ?
B1 F4A 1.28(3) . ?
B1 F2A 1.368(17) . ?
F5 B38 1.305(14) . ?
F6 B38 1.363(13) . ?
F7 B38 1.381(10) . ?
F8 B38 1.316(10) . ?
O1 C2 1.435(13) . ?
O1 C18 1.380(13) . ?
O4 C3 1.426(11) . ?
O4 C5 1.444(11) . ?
O7 C6 1.412(9) . ?
O7 C8 1.420(9) . ?
O10 C9 1.419(7) . ?
O10 C11 1.437(8) . ?
O13 C12 1.438(8) . ?
O13 C14 1.453(9) . ?
O16 C15 1.401(11) . ?
O16 C17 1.462(9) . ?
C2 H2A 0.9700 . ?
C2 H2B 0.9700 . ?
C2 C3 1.496(17) . ?
C3 H3A 0.9700 . ?
C3 H3B 0.9700 . ?
C5 H5A 0.9700 . ?
C5 H5B 0.9700 . ?
C5 C6 1.457(15) . ?
C6 H6A 0.9700 . ?
C6 H6B 0.9700 . ?
C8 H8A 0.9700 . ?
C8 H8B 0.9700 . ?
C8 C9 1.476(12) . ?
C9 H9A 0.9700 . ?
C9 H9B 0.9700 . ?
C11 H11A 0.9700 . ?
C11 H11B 0.9700 . ?
C11 C12 1.473(11) . ?
C12 H12A 0.9700 . ?
C12 H12B 0.9700 . ?
C14 H14A 0.9700 . ?
C14 H14B 0.9700 . ?
C14 C15 1.498(14) . ?
C15 H15A 0.9700 . ?
C15 H15B 0.9700 . ?
C17 H17A 0.9700 . ?
C17 H17B 0.9700 . ?
C17 C18 1.461(19) . ?
C18 H18A 0.9700 . ?
C18 H18B 0.9700 . ?
O20 C19 1.383(14) . ?
O20 C21 1.484(16) . ?
O23 C22 1.382(12) . ?
O23 C24 1.438(14) . ?
O26 C25 1.397(11) . ?
O26 C27 1.454(10) . ?
O29 C28 1.395(11) . ?
O29 C30 1.457(10) . ?
O32 C31 1.377(10) . ?
O32 C33 1.453(11) . ?
O35 C34 1.390(14) . ?
O35 C36 1.421(12) . ?
C19 H19A 0.9700 . ?
C19 H19B 0.9700 . ?
C19 C36 1.48(2) . ?
C21 H21A 0.9700 . ?
C21 H21B 0.9700 . ?
C21 C22 1.427(19) . ?
C22 H22A 0.9700 . ?
C22 H22B 0.9700 . ?
C24 H24A 0.9700 . ?
C24 H24B 0.9700 . ?
C24 C25 1.536(17) . ?
C25 H25A 0.9700 . ?
C25 H25B 0.9700 . ?
C27 H27A 0.9700 . ?
C27 H27B 0.9700 . ?
C27 C28 1.428(16) . ?
C28 H28A 0.9700 . ?
C28 H28B 0.9700 . ?
C30 H30A 0.9700 . ?
C30 H30B 0.9700 . ?
C30 C31 1.475(15) . ?
C31 H31A 0.9700 . ?
C31 H31B 0.9700 . ?
C33 H33A 0.9700 . ?
C33 H33B 0.9700 . ?
C33 C34 1.452(16) . ?
C34 H34A 0.9700 . ?
C34 H34B 0.9700 . ?
C36 H36A 0.9700 . ?
C36 H36B 0.9700 . ?
C43 H43 0.9300 . ?
C43 C42 1.306(13) . ?
C43 N44 1.325(10) . ?
C45 H45 0.9300 . ?
C45 N44 1.302(10) . ?
C45 N46 1.308(8) . ?
N49 H49A 0.8900 . ?
N49 H49B 0.8900 . ?
N49 H49C 0.8900 . ?
N49 C48 1.470(8) . ?
C42 N46 1.428(13) . ?
C42 C47 1.465(12) . ?
N44 H44 0.8600 . ?
N46 H46 0.8600 . ?
C47 H47A 0.9700 . ?
C47 H47B 0.9700 . ?
C47 C48 1.423(14) . ?
C48 H48A 0.9700 . ?
C48 H48B 0.9700 . ?

loop_
_geom_torsion_atom_site_label_1
_geom_torsion_atom_site_label_2
_geom_torsion_atom_site_label_3
_geom_torsion_atom_site_label_4
_geom_torsion
_geom_torsion_site_symmetry_1
_geom_torsion_site_symmetry_2
_geom_torsion_site_symmetry_3
_geom_torsion_site_symmetry_4
_geom_torsion_publ_flag
O1 C2 C3 O4 69.9(9) . . . . ?
O4 C5 C6 O7 -61.4(9) . . . . ?
O7 C8 C9 O10 64.4(6) . . . . ?
O10 C11 C12 O13 -65.0(7) . . . . ?
O13 C14 C15 O16 64.2(8) . . . . ?
O16 C17 C18 O1 -60.5(8) . . . . ?
C2 O1 C18 C17 -176.8(6) . . . . ?
C3 O4 C5 C6 174.7(7) . . . . ?
C5 O4 C3 C2 174.3(7) . . . . ?
C6 O7 C8 C9 175.7(6) . . . . ?
C8 O7 C6 C5 -173.2(6) . . . . ?
C9 O10 C11 C12 178.8(5) . . . . ?
C11 O10 C9 C8 177.9(5) . . . . ?
C12 O13 C14 C15 177.4(6) . . . . ?
C14 O13 C12 C11 -179.4(6) . . . . ?
C15 O16 C17 C18 -179.7(7) . . . . ?
C17 O16 C15 C14 172.8(6) . . . . ?
C18 O1 C2 C3 -179.3(6) . . . . ?
O20 C19 C36 O35 62.0(9) . . . . ?
O20 C21 C22 O23 -71.4(9) . . . . ?
O23 C24 C25 O26 59.7(9) . . . . ?
O26 C27 C28 O29 -65.3(8) . . . . ?
O29 C30 C31 O32 72.6(8) . . . . ?
O32 C33 C34 O35 -60.5(10) . . . . ?
C19 O20 C21 C22 177.7(8) . . . . ?
C21 O20 C19 C36 178.1(6) . . . . ?
C22 O23 C24 C25 -174.8(7) . . . . ?
C24 O23 C22 C21 -175.4(7) . . . . ?
C25 O26 C27 C28 -176.8(7) . . . . ?
C27 O26 C25 C24 176.9(7) . . . . ?
C28 O29 C30 C31 -177.6(6) . . . . ?
C30 O29 C28 C27 -178.9(6) . . . . ?
C31 O32 C33 C34 173.1(8) . . . . ?
C33 O32 C31 C30 177.4(7) . . . . ?
C34 O35 C36 C19 179.8(7) . . . . ?
C36 O35 C34 C33 -174.4(7) . . . . ?
C43 C42 N46 C45 -6.1(11) . . . . ?
C43 C42 C47 C48 -83.0(18) . . . . ?
C42 C43 N44 C45 -4.1(13) . . . . ?
C42 C47 C48 N49 -173.4(10) . . . . ?
N44 C43 C42 N46 6.0(13) . . . . ?
N44 C43 C42 C47 -173.3(11) . . . . ?
N44 C45 N46 C42 4.0(10) . . . . ?
N46 C45 N44 C43 -0.2(10) . . . . ?
N46 C42 C47 C48 97.8(13) . . . . ?
C47 C42 N46 C45 173.3(10) . . . . ?
